data_4315308
loop_
_publ_author_name
'Ilia Korobkov'
'Sandro Gambarotta'

_publ_section_title
;
 Ligand Metalation in the Reactivity of a Tetravalent Uranium Amides
;
_journal_name_full 'Inorganic Chemistry'
_journal_page_first 3409
_journal_page_last 3418
_journal_paper_doi 10.1021/ic902567m
_journal_volume 49
_journal_year 2010
_chemical_formula_sum 'C37 H107 N6 O Si12 U3'
_chemical_formula_weight 1703.46
_chemical_name_systematic
; 
 ? 
;
_space_group_IT_number 2
_symmetry_cell_setting triclinic
_symmetry_space_group_name_Hall '-P 1'
_symmetry_space_group_name_H-M 'P -1'
_atom_sites_solution_hydrogens geom
_atom_sites_solution_primary direct
_atom_sites_solution_secondary difmap
_audit_creation_method SHELXL-97
_cell_angle_alpha 79.887(6)
_cell_angle_beta 75.655(5)
_cell_angle_gamma 67.832(5)
_cell_formula_units_Z 2
_cell_length_a 11.923(3)
_cell_length_b 13.947(4)
_cell_length_c 22.855(6)
_cell_measurement_reflns_used 1017
_cell_measurement_temperature 200(2)
_cell_measurement_theta_max 28.29
_cell_measurement_theta_min 1.47
_cell_volume 3395.6(16)
_computing_cell_refinement 'SMART, Bruker (2000)'
_computing_data_collection 'SMART, Bruker (2000)'
_computing_data_reduction 'XPREP, Bruker (2000)'
_computing_molecular_graphics 'SHELXTL, Bruker (2000)'
_computing_publication_material 'SHELXTL, Bruker (2000)'
_computing_structure_refinement 'SHELXL-97 (Sheldrick, 1997)'
_computing_structure_solution 'SHELXS-97 (Sheldrick, 1990)'
_diffrn_ambient_temperature 200(2)
_diffrn_measured_fraction_theta_full 0.973
_diffrn_measured_fraction_theta_max 0.973
_diffrn_measurement_device_type 'CCD area detector'
_diffrn_measurement_method 'phi and omega scans'
_diffrn_radiation_monochromator graphite
_diffrn_radiation_source 'fine-focus sealed tube'
_diffrn_radiation_type MoK\a
_diffrn_radiation_wavelength 0.71073
_diffrn_reflns_av_R_equivalents 0.0000
_diffrn_reflns_av_sigmaI/netI 0.2275
_diffrn_reflns_limit_h_max 12
_diffrn_reflns_limit_h_min -12
_diffrn_reflns_limit_k_max 14
_diffrn_reflns_limit_k_min -14
_diffrn_reflns_limit_l_max 23
_diffrn_reflns_limit_l_min 0
_diffrn_reflns_number 8068
_diffrn_reflns_theta_full 21.96
_diffrn_reflns_theta_max 21.96
_diffrn_reflns_theta_min 1.58
_diffrn_standards_decay_% <1
_diffrn_standards_number '50 standard frames at start and end'
_exptl_absorpt_coefficient_mu 7.378
_exptl_absorpt_correction_T_max 1.000000
_exptl_absorpt_correction_T_min 0.764724
_exptl_absorpt_correction_type multi-scan
_exptl_absorpt_process_details 'SADABS, Bruker (2000)'
_exptl_crystal_colour red-brown
_exptl_crystal_density_diffrn 1.666
_exptl_crystal_density_method n/a
_exptl_crystal_description block
_exptl_crystal_F_000 1646
_exptl_crystal_size_max 0.07
_exptl_crystal_size_mid 0.05
_exptl_crystal_size_min 0.03
_refine_diff_density_max 1.237
_refine_diff_density_min -1.261
_refine_diff_density_rms 0.236
_refine_ls_extinction_method none
_refine_ls_goodness_of_fit_ref 0.934
_refine_ls_hydrogen_treatment constr
_refine_ls_matrix_type full
_refine_ls_number_parameters 541
_refine_ls_number_reflns 8068
_refine_ls_number_restraints 272
_refine_ls_restrained_S_all 0.920
_refine_ls_R_factor_all 0.1664
_refine_ls_R_factor_gt 0.0668
_refine_ls_shift/su_max 0.001
_refine_ls_shift/su_mean 0.001
_refine_ls_structure_factor_coef Fsqd
_refine_ls_weighting_details 'calc w=1/[\s^2^(Fo^2^)+(0.0059P)^2^]'
_refine_ls_weighting_scheme calc
_refine_ls_wR_factor_gt 0.0797
_refine_ls_wR_factor_ref 0.0985
_reflns_number_gt 4098
_reflns_number_total 8068
_reflns_threshold_expression >2sigma(I)
_cod_data_source_file ic902567m_si_002_2.cif
_cod_data_source_block sg2043c
_cod_depositor_comments
;
The following automatic conversions were performed:

'_symmetry_cell_setting' value 'Triclinic' changed to 'triclinic'
according to the built-in table from CIF Core dictionary named
'cif_core.dic' version 2.4.1 from 2010-06-29.

Automatic conversion script
Id: cif_fix_values 1646 2011-03-28 12:23:43Z adriana 
;
_cod_original_cell_volume 3395.7(15)
_cod_database_code 4315308

loop_
_symmetry_equiv_pos_as_xyz
'x, y, z'
'-x, -y, -z'

loop_
_atom_site_label
_atom_site_type_symbol
_atom_site_fract_x
_atom_site_fract_y
_atom_site_fract_z
_atom_site_U_iso_or_equiv
_atom_site_adp_type
_atom_site_occupancy
_atom_site_symmetry_multiplicity
_atom_site_calc_flag
_atom_site_refinement_flags
_atom_site_disorder_assembly
_atom_site_disorder_group
U1 U 0.10112(7) 0.80647(6) 0.33372(4) 0.0220(3) Uani 1 1 d DU . .
U2 U 0.12555(7) 1.05002(6) 0.24649(4) 0.0232(3) Uani 1 1 d DU . .
U3 U 0.23289(8) 0.80634(6) 0.16909(4) 0.0225(3) Uani 1 1 d DU . .
Si1 Si -0.0678(6) 0.6512(5) 0.3614(3) 0.0385(18) Uani 1 1 d U . .
Si2 Si -0.1925(6) 0.8387(5) 0.4322(3) 0.0349(17) Uani 1 1 d U . .
Si3 Si 0.2569(6) 0.6724(5) 0.4655(3) 0.0419(18) Uani 1 1 d U . .
Si4 Si 0.3480(6) 0.6210(5) 0.3371(3) 0.0361(17) Uani 1 1 d U . .
Si5 Si -0.0010(6) 1.2847(5) 0.1628(3) 0.0403(19) Uani 1 1 d U . .
Si6 Si -0.1672(6) 1.2405(5) 0.2786(3) 0.0418(19) Uani 1 1 d U . .
Si7 Si 0.2959(6) 1.1947(5) 0.2850(3) 0.0373(18) Uani 1 1 d U . .
Si8 Si 0.4081(5) 0.9983(5) 0.2170(3) 0.0290(16) Uani 1 1 d U . .
Si9 Si 0.4007(6) 0.8040(5) 0.0270(3) 0.0329(17) Uani 1 1 d U . .
Si10 Si 0.5138(6) 0.6105(5) 0.1047(3) 0.0346(18) Uani 1 1 d U . .
Si11 Si -0.0384(5) 0.9120(5) 0.1924(3) 0.0240(13) Uani 1 1 d U . .
Si12 Si 0.0207(6) 0.7550(5) 0.0971(3) 0.0366(17) Uani 1 1 d U . .
N1 N -0.0724(14) 0.7673(12) 0.3789(8) 0.032(3) Uani 1 1 d U . .
N2 N 0.2360(14) 0.6977(11) 0.3897(7) 0.025(3) Uani 1 1 d U . .
N3 N -0.0297(15) 1.2064(12) 0.2274(8) 0.036(3) Uani 1 1 d U . .
N4 N 0.2788(14) 1.0987(11) 0.2544(8) 0.029(3) Uani 1 1 d U . .
N5 N 0.3947(14) 0.7268(11) 0.0934(8) 0.029(3) Uani 1 1 d U . .
N6 N 0.0572(14) 0.8119(11) 0.1454(7) 0.027(2) Uani 1 1 d U . .
O1 O 0.1342(11) 0.9552(9) 0.3401(6) 0.025(2) Uani 1 1 d U . .
C37 C 0.1625(17) 0.9805(14) 0.3918(9) 0.027(4) Uani 1 1 d U . .
H37A H 0.1723 1.0486 0.3828 0.041 Uiso 1 1 calc R . .
H37B H 0.2395 0.9275 0.4010 0.041 Uiso 1 1 calc R . .
H37C H 0.0951 0.9827 0.4269 0.041 Uiso 1 1 calc R . .
C1 C 0.0425(17) 0.6168(14) 0.2879(9) 0.040(5) Uani 1 1 d U . .
H1A H 0.0290 0.5617 0.2724 0.060 Uiso 1 1 calc R . .
H1B H 0.1275 0.5924 0.2944 0.060 Uiso 1 1 calc R . .
H1C H 0.0287 0.6783 0.2585 0.060 Uiso 1 1 calc R . .
C2 C -0.2215(18) 0.6513(16) 0.3501(10) 0.052(7) Uani 1 1 d U . .
H2A H -0.2296 0.5836 0.3656 0.078 Uiso 1 1 calc R . .
H2B H -0.2239 0.6644 0.3068 0.078 Uiso 1 1 calc R . .
H2C H -0.2898 0.7060 0.3721 0.078 Uiso 1 1 calc R . .
C3 C -0.013(2) 0.5397(15) 0.4200(10) 0.049(7) Uani 1 1 d U . .
H3A H -0.0639 0.4959 0.4271 0.074 Uiso 1 1 calc R . .
H3B H -0.0209 0.5672 0.4580 0.074 Uiso 1 1 calc R . .
H3C H 0.0734 0.4983 0.4053 0.074 Uiso 1 1 calc R . .
C4 C -0.3329(18) 0.9143(16) 0.4011(10) 0.058(7) Uani 1 1 d U . .
H4A H -0.3612 0.8668 0.3867 0.087 Uiso 1 1 calc R . .
H4B H -0.3139 0.9632 0.3672 0.087 Uiso 1 1 calc R . .
H4C H -0.3979 0.9528 0.4328 0.087 Uiso 1 1 calc R . .
C5 C -0.234(2) 0.7531(17) 0.5000(10) 0.061(7) Uani 1 1 d U . .
H5A H -0.2639 0.7046 0.4877 0.092 Uiso 1 1 calc R . .
H5B H -0.2988 0.7958 0.5301 0.092 Uiso 1 1 calc R . .
H5C H -0.1607 0.7137 0.5176 0.092 Uiso 1 1 calc R . .
C6 C -0.145(2) 0.9351(17) 0.4577(11) 0.061(7) Uani 1 1 d U . .
H6A H -0.1206 0.9796 0.4224 0.091 Uiso 1 1 calc R . .
H6B H -0.0744 0.8983 0.4778 0.091 Uiso 1 1 calc R . .
H6C H -0.2139 0.9781 0.4861 0.091 Uiso 1 1 calc R . .
C7 C 0.109(2) 0.7322(17) 0.5153(10) 0.069(8) Uani 1 1 d U . .
H7A H 0.0482 0.7040 0.5100 0.104 Uiso 1 1 calc R . .
H7B H 0.0792 0.8076 0.5050 0.104 Uiso 1 1 calc R . .
H7C H 0.1187 0.7169 0.5576 0.104 Uiso 1 1 calc R . .
C8 C 0.318(2) 0.5349(15) 0.4912(10) 0.053(7) Uani 1 1 d U . .
H8A H 0.2648 0.4999 0.4854 0.079 Uiso 1 1 calc R . .
H8B H 0.3211 0.5273 0.5344 0.079 Uiso 1 1 calc R . .
H8C H 0.4018 0.5035 0.4678 0.079 Uiso 1 1 calc R . .
C9 C 0.364(2) 0.7301(16) 0.4788(10) 0.052(6) Uani 1 1 d U . .
H9A H 0.4447 0.7026 0.4518 0.078 Uiso 1 1 calc R . .
H9B H 0.3745 0.7123 0.5211 0.078 Uiso 1 1 calc R . .
H9C H 0.3305 0.8058 0.4707 0.078 Uiso 1 1 calc R . .
C10 C 0.3566(18) 0.4853(14) 0.3392(10) 0.041(6) Uani 1 1 d U . .
H10A H 0.4417 0.4381 0.3394 0.061 Uiso 1 1 calc R . .
H10B H 0.3308 0.4772 0.3034 0.061 Uiso 1 1 calc R . .
H10C H 0.3018 0.4686 0.3760 0.061 Uiso 1 1 calc R . .
C11 C 0.5112(16) 0.6108(15) 0.3369(9) 0.038(6) Uani 1 1 d U . .
H11A H 0.5651 0.5376 0.3378 0.058 Uiso 1 1 calc R . .
H11B H 0.5114 0.6405 0.3726 0.058 Uiso 1 1 calc R . .
H11C H 0.5416 0.6491 0.3001 0.058 Uiso 1 1 calc R . .
C12 C 0.3036(19) 0.6954(16) 0.2647(10) 0.029(3) Uani 1 1 d GDU . .
H12A H 0.3820 0.6992 0.2433 0.043 Uiso 1 1 d GD . .
H12B H 0.2835 0.6453 0.2496 0.043 Uiso 1 1 d GD . .
C13 C 0.1506(18) 1.2088(16) 0.1136(10) 0.057(7) Uani 1 1 d U . .
H13A H 0.2161 1.1835 0.1372 0.086 Uiso 1 1 calc R . .
H13B H 0.1720 1.2543 0.0782 0.086 Uiso 1 1 calc R . .
H13C H 0.1417 1.1496 0.1000 0.086 Uiso 1 1 calc R . .
C14 C -0.1202(19) 1.3262(16) 0.1141(10) 0.054(7) Uani 1 1 d U . .
H14A H -0.1307 1.2646 0.1045 0.081 Uiso 1 1 calc R . .
H14B H -0.0929 1.3643 0.0764 0.081 Uiso 1 1 calc R . .
H14C H -0.1990 1.3713 0.1359 0.081 Uiso 1 1 calc R . .
C15 C 0.014(2) 1.4065(15) 0.1792(12) 0.076(8) Uani 1 1 d U . .
H15A H 0.0768 1.3880 0.2038 0.113 Uiso 1 1 calc R . .
H15B H -0.0658 1.4501 0.2014 0.113 Uiso 1 1 calc R . .
H15C H 0.0378 1.4449 0.1409 0.113 Uiso 1 1 calc R . .
C16 C -0.206(2) 1.3678(15) 0.3073(11) 0.063(7) Uani 1 1 d U . .
H16A H -0.2129 1.4221 0.2734 0.094 Uiso 1 1 calc R . .
H16B H -0.1403 1.3648 0.3272 0.094 Uiso 1 1 calc R . .
H16C H -0.2844 1.3839 0.3366 0.094 Uiso 1 1 calc R . .
C17 C -0.148(2) 1.1393(16) 0.3445(10) 0.062(7) Uani 1 1 d U . .
H17A H -0.1217 1.0705 0.3301 0.093 Uiso 1 1 calc R . .
H17B H -0.2264 1.1526 0.3736 0.093 Uiso 1 1 calc R . .
H17C H -0.0848 1.1418 0.3642 0.093 Uiso 1 1 calc R . .
C18 C -0.3047(18) 1.2460(18) 0.2520(11) 0.064(8) Uani 1 1 d U . .
H18A H -0.3181 1.2981 0.2172 0.097 Uiso 1 1 calc R . .
H18B H -0.3775 1.2649 0.2848 0.097 Uiso 1 1 calc R . .
H18C H -0.2911 1.1777 0.2400 0.097 Uiso 1 1 calc R . .
C19 C 0.1372(19) 1.2691(17) 0.3290(11) 0.063(7) Uani 1 1 d U . .
H19A H 0.1109 1.2229 0.3625 0.095 Uiso 1 1 calc R . .
H19B H 0.0777 1.2946 0.3019 0.095 Uiso 1 1 calc R . .
H19C H 0.1409 1.3282 0.3452 0.095 Uiso 1 1 calc R . .
C20 C 0.3375(19) 1.2894(13) 0.2238(10) 0.049(6) Uani 1 1 d U . .
H20A H 0.4186 1.2548 0.1991 0.073 Uiso 1 1 calc R . .
H20B H 0.3406 1.3470 0.2418 0.073 Uiso 1 1 calc R . .
H20C H 0.2753 1.3165 0.1983 0.073 Uiso 1 1 calc R . .
C21 C 0.411(2) 1.1455(17) 0.3345(10) 0.062(7) Uani 1 1 d U . .
H21A H 0.3900 1.0948 0.3664 0.093 Uiso 1 1 calc R . .
H21B H 0.4119 1.2036 0.3530 0.093 Uiso 1 1 calc R . .
H21C H 0.4936 1.1121 0.3103 0.093 Uiso 1 1 calc R . .
C22 C 0.5284(18) 1.0477(15) 0.1648(11) 0.052(7) Uani 1 1 d U . .
H22A H 0.6104 1.0043 0.1729 0.078 Uiso 1 1 calc R . .
H22B H 0.5108 1.1197 0.1718 0.078 Uiso 1 1 calc R . .
H22C H 0.5264 1.0446 0.1226 0.078 Uiso 1 1 calc R . .
C23 C 0.4831(17) 0.8913(14) 0.2709(9) 0.039(6) Uani 1 1 d U . .
H23A H 0.5726 0.8763 0.2609 0.059 Uiso 1 1 calc R . .
H23B H 0.4663 0.8290 0.2678 0.059 Uiso 1 1 calc R . .
H23C H 0.4503 0.9121 0.3123 0.059 Uiso 1 1 calc R . .
C24 C 0.3284(19) 0.9491(16) 0.1732(9) 0.028(3) Uani 1 1 d GDU . .
H24A H 0.2842 0.9780 0.1409 0.043 Uiso 1 1 d GD . .
H24B H 0.4001 0.8893 0.1623 0.043 Uiso 1 1 d GD . .
C25 C 0.2575(17) 0.9264(13) 0.0335(9) 0.034(5) Uani 1 1 d U . .
H25A H 0.2590 0.9699 -0.0051 0.051 Uiso 1 1 calc R . .
H25B H 0.2564 0.9651 0.0657 0.051 Uiso 1 1 calc R . .
H25C H 0.1835 0.9073 0.0433 0.051 Uiso 1 1 calc R . .
C26 C 0.5383(19) 0.8463(17) 0.0081(10) 0.052(7) Uani 1 1 d U . .
H26A H 0.5750 0.8413 -0.0351 0.078 Uiso 1 1 calc R . .
H26B H 0.5995 0.8013 0.0322 0.078 Uiso 1 1 calc R . .
H26C H 0.5124 0.9184 0.0174 0.078 Uiso 1 1 calc R . .
C27 C 0.395(2) 0.7427(14) -0.0382(9) 0.041(6) Uani 1 1 d U . .
H27A H 0.4540 0.7554 -0.0740 0.062 Uiso 1 1 calc R . .
H27B H 0.3111 0.7729 -0.0470 0.062 Uiso 1 1 calc R . .
H27C H 0.4152 0.6676 -0.0277 0.062 Uiso 1 1 calc R . .
C28 C 0.6192(18) 0.6237(16) 0.1525(10) 0.047(6) Uani 1 1 d U . .
H28A H 0.5688 0.6525 0.1905 0.071 Uiso 1 1 calc R . .
H28B H 0.6628 0.6701 0.1297 0.071 Uiso 1 1 calc R . .
H28C H 0.6796 0.5550 0.1615 0.071 Uiso 1 1 calc R . .
C29 C 0.457(2) 0.5027(15) 0.1409(12) 0.065(8) Uani 1 1 d U . .
H29A H 0.4065 0.4935 0.1159 0.098 Uiso 1 1 calc R . .
H29B H 0.4071 0.5194 0.1813 0.098 Uiso 1 1 calc R . .
H29C H 0.5277 0.4383 0.1445 0.098 Uiso 1 1 calc R . .
C30 C 0.6203(19) 0.5589(17) 0.0307(11) 0.066(7) Uani 1 1 d U . .
H30A H 0.5723 0.5463 0.0056 0.099 Uiso 1 1 calc R . .
H30B H 0.6859 0.4937 0.0399 0.099 Uiso 1 1 calc R . .
H30C H 0.6571 0.6103 0.0087 0.099 Uiso 1 1 calc R . .
C31 C 0.0699(11) 0.9121(13) 0.2421(7) 0.0204(12) Uani 1 1 d DU . .
H31A H 0.002(8) 0.9483(9) 0.272(3) 0.031 Uiso 1 1 d D . .
C32 C -0.1792(15) 0.8938(14) 0.2377(9) 0.026(5) Uani 1 1 d U . .
H32A H -0.2510 0.9548 0.2299 0.038 Uiso 1 1 calc R . .
H32B H -0.1761 0.8853 0.2809 0.038 Uiso 1 1 calc R . .
H32C H -0.1863 0.8317 0.2269 0.038 Uiso 1 1 calc R . .
C33 C -0.0915(17) 1.0361(13) 0.1440(9) 0.034(5) Uani 1 1 d U . .
H33A H -0.1817 1.0673 0.1545 0.051 Uiso 1 1 calc R . .
H33B H -0.0661 1.0223 0.1013 0.051 Uiso 1 1 calc R . .
H33C H -0.0546 1.0842 0.1509 0.051 Uiso 1 1 calc R . .
C34 C -0.1247(19) 0.7287(19) 0.1279(12) 0.078(8) Uani 1 1 d U . .
H34A H -0.1190 0.6860 0.1668 0.117 Uiso 1 1 calc R . .
H34B H -0.1384 0.6914 0.0993 0.117 Uiso 1 1 calc R . .
H34C H -0.1939 0.7946 0.1341 0.117 Uiso 1 1 calc R . .
C35 C 0.1435(18) 0.6271(15) 0.0836(10) 0.052(7) Uani 1 1 d U . .
H35A H 0.1528 0.5850 0.1224 0.078 Uiso 1 1 calc R . .
H35B H 0.2217 0.6372 0.0637 0.078 Uiso 1 1 calc R . .
H35C H 0.1211 0.5915 0.0574 0.078 Uiso 1 1 calc R . .
C36 C 0.002(2) 0.8347(17) 0.0231(10) 0.083(9) Uani 1 1 d U . .
H36A H 0.0766 0.8512 0.0049 0.124 Uiso 1 1 calc R . .
H36B H -0.0692 0.8993 0.0298 0.124 Uiso 1 1 calc R . .
H36C H -0.0121 0.7954 -0.0043 0.124 Uiso 1 1 calc R . .

loop_
_atom_site_aniso_label
_atom_site_aniso_U_11
_atom_site_aniso_U_22
_atom_site_aniso_U_33
_atom_site_aniso_U_23
_atom_site_aniso_U_13
_atom_site_aniso_U_12
U1 0.0179(6) 0.0260(6) 0.0203(6) -0.0021(5) -0.0020(5) -0.0069(4)
U2 0.0208(6) 0.0222(5) 0.0248(7) -0.0042(5) -0.0014(5) -0.0068(4)
U3 0.0198(6) 0.0270(6) 0.0203(6) -0.0070(5) -0.0013(5) -0.0074(5)
Si1 0.033(4) 0.043(4) 0.047(5) 0.002(3) -0.008(3) -0.023(3)
Si2 0.023(3) 0.051(4) 0.029(5) 0.002(3) -0.003(3) -0.015(3)
Si3 0.036(4) 0.050(4) 0.030(4) -0.001(3) -0.009(3) -0.004(4)
Si4 0.023(3) 0.040(4) 0.032(4) 0.007(3) -0.006(3) -0.001(3)
Si5 0.041(4) 0.025(4) 0.047(5) -0.002(3) -0.010(3) -0.003(3)
Si6 0.030(4) 0.041(4) 0.043(5) -0.011(4) -0.006(3) 0.003(3)
Si7 0.044(4) 0.042(4) 0.033(5) -0.012(3) -0.004(4) -0.020(3)
Si8 0.027(3) 0.035(4) 0.030(5) -0.006(3) -0.002(3) -0.017(3)
Si9 0.034(4) 0.040(4) 0.026(4) -0.005(3) -0.003(3) -0.015(3)
Si10 0.030(4) 0.030(4) 0.031(5) -0.007(3) 0.001(3) 0.001(3)
Si11 0.019(2) 0.030(4) 0.022(4) -0.007(2) -0.004(2) -0.007(2)
Si12 0.032(4) 0.050(4) 0.034(4) -0.016(3) -0.007(3) -0.015(3)
N1 0.023(5) 0.040(6) 0.032(7) 0.002(5) -0.002(5) -0.016(5)
N2 0.021(6) 0.034(5) 0.022(3) 0.009(4) 0.001(4) -0.019(5)
N3 0.029(5) 0.027(3) 0.042(8) -0.001(4) -0.008(4) 0.001(4)
N4 0.031(5) 0.024(6) 0.035(10) -0.002(5) -0.011(5) -0.012(4)
N5 0.025(5) 0.025(5) 0.026(4) -0.007(3) 0.002(4) 0.001(4)
N6 0.024(4) 0.032(6) 0.029(5) -0.011(4) -0.005(4) -0.010(4)
O1 0.026(7) 0.028(4) 0.021(3) -0.007(2) -0.004(4) -0.008(4)
C37 0.036(12) 0.024(10) 0.023(7) -0.007(8) -0.002(10) -0.011(9)
C1 0.039(12) 0.026(12) 0.054(10) -0.002(8) -0.006(9) -0.012(12)
C2 0.041(10) 0.073(18) 0.06(2) -0.013(14) -0.010(9) -0.033(13)
C3 0.076(18) 0.046(9) 0.057(13) 0.010(10) -0.031(13) -0.052(13)
C4 0.032(10) 0.076(19) 0.050(19) -0.010(12) -0.012(10) 0.003(9)
C5 0.069(18) 0.095(19) 0.024(12) 0.008(9) -0.001(9) -0.043(15)
C6 0.047(16) 0.084(17) 0.06(2) -0.034(12) 0.011(13) -0.032(13)
C7 0.061(11) 0.090(17) 0.025(9) 0.001(14) 0.011(10) -0.007(11)
C8 0.072(17) 0.054(7) 0.031(16) 0.013(10) -0.023(14) -0.020(9)
C9 0.076(14) 0.059(14) 0.028(16) -0.001(14) -0.025(13) -0.023(13)
C10 0.028(14) 0.037(6) 0.045(18) 0.005(6) -0.011(13) 0.000(9)
C11 0.021(6) 0.054(15) 0.028(16) 0.007(12) -0.001(7) -0.007(9)
C12 0.026(5) 0.028(3) 0.024(3) -0.006(4) -0.003(3) -0.001(5)
C13 0.037(10) 0.059(15) 0.062(16) -0.002(12) 0.006(8) -0.012(10)
C14 0.048(12) 0.055(17) 0.043(16) 0.011(12) -0.014(11) -0.002(12)
C15 0.050(18) 0.040(12) 0.14(3) -0.015(11) -0.008(16) -0.023(13)
C16 0.051(17) 0.051(10) 0.07(2) -0.027(10) 0.000(14) -0.001(12)
C17 0.050(17) 0.058(12) 0.039(14) -0.006(10) 0.012(9) 0.011(13)
C18 0.031(9) 0.10(2) 0.06(2) -0.031(15) -0.001(11) -0.010(14)
C19 0.052(9) 0.070(18) 0.07(2) -0.046(13) 0.017(9) -0.030(11)
C20 0.065(17) 0.014(11) 0.057(15) -0.016(9) 0.009(11) -0.010(11)
C21 0.069(14) 0.09(2) 0.041(18) -0.021(12) -0.022(13) -0.033(13)
C22 0.034(12) 0.039(15) 0.085(19) -0.005(11) 0.004(9) -0.025(10)
C23 0.020(13) 0.046(12) 0.033(14) -0.014(8) 0.004(9) 0.005(8)
C24 0.020(4) 0.034(6) 0.031(6) -0.010(4) 0.006(4) -0.014(4)
C25 0.047(10) 0.028(9) 0.027(16) 0.006(7) -0.011(11) -0.015(6)
C26 0.046(10) 0.081(19) 0.038(18) -0.009(13) 0.005(13) -0.040(11)
C27 0.077(18) 0.027(13) 0.025(8) 0.004(8) -0.007(13) -0.030(12)
C28 0.033(14) 0.043(15) 0.056(16) -0.016(13) -0.012(11) 0.003(10)
C29 0.048(18) 0.028(10) 0.11(2) 0.010(13) -0.022(14) -0.006(10)
C30 0.042(15) 0.070(17) 0.073(13) -0.058(14) 0.011(10) 0.004(11)
C31 0.013(4) 0.029(4) 0.018(3) -0.005(2) 0.000(2) -0.007(3)
C32 0.016(5) 0.039(14) 0.028(13) -0.010(9) -0.013(6) -0.007(8)
C33 0.034(9) 0.033(7) 0.029(14) -0.004(7) -0.012(10) 0.000(7)
C34 0.035(10) 0.12(2) 0.11(2) -0.038(17) -0.018(13) -0.040(11)
C35 0.048(11) 0.054(10) 0.07(2) -0.039(10) -0.015(13) -0.014(8)
C36 0.15(3) 0.069(16) 0.045(12) -0.011(11) -0.050(16) -0.036(16)

loop_
_atom_type_symbol
_atom_type_description
_atom_type_scat_dispersion_real
_atom_type_scat_dispersion_imag
_atom_type_scat_source
C C 0.0033 0.0016 'International Tables Vol C Tables 4.2.6.8 and 6.1.1.4'
H H 0.0000 0.0000 'International Tables Vol C Tables 4.2.6.8 and 6.1.1.4'
N N 0.0061 0.0033 'International Tables Vol C Tables 4.2.6.8 and 6.1.1.4'
Si Si 0.0817 0.0704 'International Tables Vol C Tables 4.2.6.8 and 6.1.1.4'
U U -9.6767 9.6646 'International Tables Vol C Tables 4.2.6.8 and 6.1.1.4'
O O 0.0106 0.0060 'International Tables Vol C Tables 4.2.6.8 and 6.1.1.4'

loop_
_geom_angle_atom_site_label_1
_geom_angle_atom_site_label_2
_geom_angle_atom_site_label_3
_geom_angle
_geom_angle_site_symmetry_1
_geom_angle_site_symmetry_3
_geom_angle_publ_flag
N2 U1 O1 97.7(5) . . ?
N2 U1 N1 100.8(5) . . ?
O1 U1 N1 126.4(5) . . ?
N2 U1 C31 147.6(5) . . ?
O1 U1 C31 72.9(5) . . ?
N1 U1 C31 109.7(5) . . ?
N2 U1 C12 69.0(6) . . ?
O1 U1 C12 104.6(6) . . ?
N1 U1 C12 128.9(6) . . ?
C31 U1 C12 83.2(5) . . ?
N2 U1 U2 125.0(4) . . ?
O1 U1 U2 36.7(3) . . ?
N1 U1 U2 129.0(4) . . ?
C31 U1 U2 36.5(5) . . ?
C12 U1 U2 91.2(5) . . ?
N2 U1 U3 112.6(4) . . ?
O1 U1 U3 92.6(3) . . ?
N1 U1 U3 124.3(4) . . ?
C31 U1 U3 39.74(17) . . ?
C12 U1 U3 44.1(5) . . ?
U2 U1 U3 60.81(2) . . ?
N4 U2 C31 145.2(5) . . ?
N4 U2 O1 90.3(5) . . ?
C31 U2 O1 73.9(5) . . ?
N4 U2 N3 103.6(6) . . ?
C31 U2 N3 111.0(6) . . ?
O1 U2 N3 124.9(5) . . ?
N4 U2 C24 70.9(6) . . ?
C31 U2 C24 83.5(5) . . ?
O1 U2 C24 105.6(6) . . ?
N3 U2 C24 129.4(6) . . ?
N4 U2 U1 118.0(4) . . ?
C31 U2 U1 38.0(5) . . ?
O1 U2 U1 36.3(3) . . ?
N3 U2 U1 129.5(4) . . ?
C24 U2 U1 92.3(5) . . ?
N4 U2 U3 113.8(4) . . ?
C31 U2 U3 38.39(15) . . ?
O1 U2 U3 91.1(3) . . ?
N3 U2 U3 127.8(4) . . ?
C24 U2 U3 45.4(4) . . ?
U1 U2 U3 59.63(3) . . ?
N6 U3 N5 107.1(6) . . ?
N6 U3 C31 75.9(6) . . ?
N5 U3 C31 171.8(6) . . ?
N6 U3 C12 119.8(6) . . ?
N5 U3 C12 101.5(6) . . ?
C31 U3 C12 83.1(6) . . ?
N6 U3 C24 134.4(6) . . ?
N5 U3 C24 92.5(6) . . ?
C31 U3 C24 80.3(6) . . ?
C12 U3 C24 94.8(7) . . ?
N6 U3 Si11 36.6(4) . . ?
N5 U3 Si11 140.5(4) . . ?
C31 U3 Si11 40.3(5) . . ?
C12 U3 Si11 110.8(5) . . ?
C24 U3 Si11 106.3(5) . . ?
N6 U3 U1 93.3(4) . . ?
N5 U3 U1 146.6(4) . . ?
C31 U3 U1 38.7(4) . . ?
C12 U3 U1 45.1(4) . . ?
C24 U3 U1 91.6(4) . . ?
Si11 U3 U1 68.76(12) . . ?
N6 U3 U2 102.2(4) . . ?
N5 U3 U2 136.4(4) . . ?
C31 U3 U2 36.0(4) . . ?
C12 U3 U2 90.9(5) . . ?
C24 U3 U2 44.5(4) . . ?
Si11 U3 U2 66.47(12) . . ?
U1 U3 U2 59.56(3) . . ?
N1 Si1 C1 109.5(9) . . ?
N1 Si1 C3 113.1(9) . . ?
C1 Si1 C3 106.9(10) . . ?
N1 Si1 C2 114.8(9) . . ?
C1 Si1 C2 105.3(10) . . ?
C3 Si1 C2 106.8(9) . . ?
N1 Si2 C4 112.5(9) . . ?
N1 Si2 C5 111.4(9) . . ?
C4 Si2 C5 108.5(10) . . ?
N1 Si2 C6 109.3(9) . . ?
C4 Si2 C6 106.4(10) . . ?
C5 Si2 C6 108.5(11) . . ?
N2 Si3 C8 114.4(9) . . ?
N2 Si3 C7 108.9(9) . . ?
C8 Si3 C7 108.6(11) . . ?
N2 Si3 C9 112.7(9) . . ?
C8 Si3 C9 105.6(10) . . ?
C7 Si3 C9 106.3(11) . . ?
N2 Si4 C10 117.8(8) . . ?
N2 Si4 C11 114.5(9) . . ?
C10 Si4 C11 104.9(9) . . ?
N2 Si4 C12 100.9(8) . . ?
C10 Si4 C12 109.7(10) . . ?
C11 Si4 C12 108.7(10) . . ?
N3 Si5 C14 114.5(9) . . ?
N3 Si5 C15 112.8(10) . . ?
C14 Si5 C15 106.9(10) . . ?
N3 Si5 C13 108.4(9) . . ?
C14 Si5 C13 105.9(10) . . ?
C15 Si5 C13 107.9(10) . . ?
N3 Si6 C16 112.3(10) . . ?
N3 Si6 C18 116.2(10) . . ?
C16 Si6 C18 106.9(10) . . ?
N3 Si6 C17 106.6(9) . . ?
C16 Si6 C17 107.7(11) . . ?
C18 Si6 C17 106.7(11) . . ?
N4 Si7 C20 110.1(9) . . ?
N4 Si7 C21 113.7(9) . . ?
C20 Si7 C21 109.6(10) . . ?
N4 Si7 C19 106.4(9) . . ?
C20 Si7 C19 105.9(10) . . ?
C21 Si7 C19 110.9(11) . . ?
N4 Si8 C23 112.7(9) . . ?
N4 Si8 C22 113.3(9) . . ?
C23 Si8 C22 109.3(9) . . ?
N4 Si8 C24 100.6(8) . . ?
C23 Si8 C24 109.2(10) . . ?
C22 Si8 C24 111.5(10) . . ?
N5 Si9 C26 112.6(9) . . ?
N5 Si9 C27 112.7(9) . . ?
C26 Si9 C27 110.2(10) . . ?
N5 Si9 C25 109.2(8) . . ?
C26 Si9 C25 107.1(9) . . ?
C27 Si9 C25 104.5(9) . . ?
N5 Si10 C29 112.7(9) . . ?
N5 Si10 C30 113.2(10) . . ?
C29 Si10 C30 103.5(11) . . ?
N5 Si10 C28 112.1(9) . . ?
C29 Si10 C28 109.0(11) . . ?
C30 Si10 C28 105.9(10) . . ?
N6 Si11 C32 115.1(8) . . ?
N6 Si11 C33 109.0(9) . . ?
C32 Si11 C33 105.3(9) . . ?
N6 Si11 C31 102.5(6) . . ?
C32 Si11 C31 111.9(8) . . ?
C33 Si11 C31 113.3(9) . . ?
N6 Si11 U3 49.7(5) . . ?
C32 Si11 U3 140.8(6) . . ?
C33 Si11 U3 113.8(7) . . ?
C31 Si11 U3 54.5(2) . . ?
N6 Si12 C35 108.6(8) . . ?
N6 Si12 C34 113.0(10) . . ?
C35 Si12 C34 106.1(11) . . ?
N6 Si12 C36 113.0(10) . . ?
C35 Si12 C36 109.5(11) . . ?
C34 Si12 C36 106.3(11) . . ?
Si1 N1 Si2 121.2(9) . . ?
Si1 N1 U1 113.7(8) . . ?
Si2 N1 U1 124.9(8) . . ?
Si4 N2 Si3 117.5(9) . . ?
Si4 N2 U1 102.7(8) . . ?
Si3 N2 U1 139.8(9) . . ?
Si6 N3 Si5 122.5(9) . . ?
Si6 N3 U2 119.0(9) . . ?
Si5 N3 U2 118.4(9) . . ?
Si7 N4 Si8 122.3(9) . . ?
Si7 N4 U2 137.9(9) . . ?
Si8 N4 U2 99.8(7) . . ?
Si9 N5 Si10 121.7(10) . . ?
Si9 N5 U3 112.9(7) . . ?
Si10 N5 U3 124.5(9) . . ?
Si12 N6 Si11 129.9(9) . . ?
Si12 N6 U3 136.3(9) . . ?
Si11 N6 U3 93.7(7) . . ?
C37 O1 U1 125.7(11) . . ?
C37 O1 U2 127.2(11) . . ?
U1 O1 U2 107.0(5) . . ?
Si4 C12 U3 176.6(11) . . ?
Si4 C12 U1 85.8(8) . . ?
U3 C12 U1 90.9(6) . . ?
Si8 C24 U2 84.6(7) . . ?
Si8 C24 U3 146.8(11) . . ?
U2 C24 U3 90.1(6) . . ?
Si11 C31 U2 124.9(9) . . ?
Si11 C31 U1 125.3(9) . . ?
U2 C31 U1 105.5(8) . . ?
Si11 C31 U3 85.2(6) . . ?
U2 C31 U3 105.7(5) . . ?
U1 C31 U3 101.6(6) . . ?

loop_
_geom_bond_atom_site_label_1
_geom_bond_atom_site_label_2
_geom_bond_distance
_geom_bond_site_symmetry_2
_geom_bond_publ_flag
U1 N2 2.240(15) . ?
U1 O1 2.288(12) . ?
U1 N1 2.289(15) . ?
U1 C31 2.362(19) . ?
U1 C12 2.62(2) . ?
U1 U2 3.6984(14) . ?
U1 U3 3.7009(15) . ?
U2 N4 2.231(15) . ?
U2 C31 2.284(19) . ?
U2 O1 2.313(13) . ?
U2 N3 2.323(15) . ?
U2 C24 2.62(2) . ?
U2 U3 3.7449(14) . ?
U3 N6 2.261(15) . ?
U3 N5 2.313(16) . ?
U3 C31 2.415(6) . ?
U3 C12 2.57(2) . ?
U3 C24 2.66(2) . ?
U3 Si11 2.957(6) . ?
Si1 N1 1.713(17) . ?
Si1 C1 1.87(2) . ?
Si1 C3 1.890(19) . ?
Si1 C2 1.912(19) . ?
Si2 N1 1.735(17) . ?
Si2 C4 1.848(19) . ?
Si2 C5 1.87(2) . ?
Si2 C6 1.87(2) . ?
Si3 N2 1.767(17) . ?
Si3 C8 1.821(19) . ?
Si3 C7 1.83(2) . ?
Si3 C9 1.85(2) . ?
Si4 N2 1.718(17) . ?
Si4 C10 1.850(19) . ?
Si4 C11 1.896(18) . ?
Si4 C12 1.87(2) . ?
Si5 N3 1.719(17) . ?
Si5 C14 1.88(2) . ?
Si5 C15 1.88(2) . ?
Si5 C13 1.90(2) . ?
Si6 N3 1.715(17) . ?
Si6 C16 1.85(2) . ?
Si6 C18 1.86(2) . ?
Si6 C17 1.87(2) . ?
Si7 N4 1.712(16) . ?
Si7 C20 1.857(19) . ?
Si7 C21 1.85(2) . ?
Si7 C19 1.90(2) . ?
Si8 N4 1.790(17) . ?
Si8 C23 1.853(19) . ?
Si8 C22 1.89(2) . ?
Si8 C24 1.89(2) . ?
Si9 N5 1.702(16) . ?
Si9 C26 1.876(19) . ?
Si9 C27 1.87(2) . ?
Si9 C25 1.901(18) . ?
Si10 N5 1.735(15) . ?
Si10 C29 1.86(2) . ?
Si10 C30 1.91(2) . ?
Si10 C28 1.93(2) . ?
Si11 N6 1.767(16) . ?
Si11 C32 1.823(18) . ?
Si11 C33 1.862(17) . ?
Si11 C31 1.92(2) . ?
Si12 N6 1.687(16) . ?
Si12 C35 1.849(19) . ?
Si12 C34 1.85(2) . ?
Si12 C36 1.87(2) . ?
O1 C37 1.44(2) . ?

loop_
_geom_torsion_atom_site_label_1
_geom_torsion_atom_site_label_2
_geom_torsion_atom_site_label_3
_geom_torsion_atom_site_label_4
_geom_torsion
_geom_torsion_site_symmetry_1
_geom_torsion_site_symmetry_2
_geom_torsion_site_symmetry_3
_geom_torsion_site_symmetry_4
_geom_torsion_publ_flag
N2 U1 U2 N4 -4.2(7) . . . . ?
O1 U1 U2 N4 44.2(7) . . . . ?
N1 U1 U2 N4 145.3(7) . . . . ?
C31 U1 U2 N4 -146.0(6) . . . . ?
C12 U1 U2 N4 -69.1(7) . . . . ?
U3 U1 U2 N4 -102.5(5) . . . . ?
N2 U1 U2 C31 141.9(6) . . . . ?
O1 U1 U2 C31 -169.8(6) . . . . ?
N1 U1 U2 C31 -68.7(6) . . . . ?
C12 U1 U2 C31 76.9(6) . . . . ?
U3 U1 U2 C31 43.5(3) . . . . ?
N2 U1 U2 O1 -48.3(7) . . . . ?
N1 U1 U2 O1 101.1(7) . . . . ?
C31 U1 U2 O1 169.8(6) . . . . ?
C12 U1 U2 O1 -113.3(7) . . . . ?
U3 U1 U2 O1 -146.7(5) . . . . ?
N2 U1 U2 N3 -145.7(7) . . . . ?
O1 U1 U2 N3 -97.4(7) . . . . ?
N1 U1 U2 N3 3.7(8) . . . . ?
C31 U1 U2 N3 72.4(6) . . . . ?
C12 U1 U2 N3 149.3(7) . . . . ?
U3 U1 U2 N3 115.9(6) . . . . ?
N2 U1 U2 C24 65.4(7) . . . . ?
O1 U1 U2 C24 113.7(7) . . . . ?
N1 U1 U2 C24 -145.2(7) . . . . ?
C31 U1 U2 C24 -76.5(6) . . . . ?
C12 U1 U2 C24 0.4(7) . . . . ?
U3 U1 U2 C24 -33.0(5) . . . . ?
N2 U1 U2 U3 98.4(5) . . . . ?
O1 U1 U2 U3 146.7(5) . . . . ?
N1 U1 U2 U3 -112.2(5) . . . . ?
C31 U1 U2 U3 -43.5(3) . . . . ?
C12 U1 U2 U3 33.4(5) . . . . ?
N2 U1 U3 N6 139.2(5) . . . . ?
O1 U1 U3 N6 -121.3(5) . . . . ?
N1 U1 U3 N6 17.3(6) . . . . ?
C31 U1 U3 N6 -62.3(8) . . . . ?
C12 U1 U3 N6 130.2(8) . . . . ?
U2 U1 U3 N6 -102.1(4) . . . . ?
N2 U1 U3 N5 10.8(8) . . . . ?
O1 U1 U3 N5 110.2(8) . . . . ?
N1 U1 U3 N5 -111.2(8) . . . . ?
C31 U1 U3 N5 169.2(10) . . . . ?
C12 U1 U3 N5 1.8(11) . . . . ?
U2 U1 U3 N5 129.4(7) . . . . ?
N2 U1 U3 C31 -158.4(8) . . . . ?
O1 U1 U3 C31 -59.0(8) . . . . ?
N1 U1 U3 C31 79.6(9) . . . . ?
C12 U1 U3 C31 -167.4(10) . . . . ?
U2 U1 U3 C31 -39.8(7) . . . . ?
N2 U1 U3 C12 9.0(8) . . . . ?
O1 U1 U3 C12 108.5(8) . . . . ?
N1 U1 U3 C12 -113.0(9) . . . . ?
C31 U1 U3 C12 167.4(10) . . . . ?
U2 U1 U3 C12 127.6(7) . . . . ?
N2 U1 U3 C24 -86.1(6) . . . . ?
O1 U1 U3 C24 13.3(5) . . . . ?
N1 U1 U3 C24 151.9(6) . . . . ?
C31 U1 U3 C24 72.3(9) . . . . ?
C12 U1 U3 C24 -95.2(8) . . . . ?
U2 U1 U3 C24 32.5(5) . . . . ?
N2 U1 U3 Si11 167.0(4) . . . . ?
O1 U1 U3 Si11 -93.6(3) . . . . ?
N1 U1 U3 Si11 45.0(5) . . . . ?
C31 U1 U3 Si11 -34.6(7) . . . . ?
C12 U1 U3 Si11 157.9(7) . . . . ?
U2 U1 U3 Si11 -74.43(13) . . . . ?
N2 U1 U3 U2 -118.6(4) . . . . ?
O1 U1 U3 U2 -19.2(3) . . . . ?
N1 U1 U3 U2 119.4(5) . . . . ?
C31 U1 U3 U2 39.8(7) . . . . ?
C12 U1 U3 U2 -127.6(7) . . . . ?
N4 U2 U3 N6 -163.6(6) . . . . ?
C31 U2 U3 N6 43.7(9) . . . . ?
O1 U2 U3 N6 105.6(5) . . . . ?
N3 U2 U3 N6 -31.9(7) . . . . ?
C24 U2 U3 N6 -143.2(8) . . . . ?
U1 U2 U3 N6 86.7(4) . . . . ?
N4 U2 U3 N5 -32.2(7) . . . . ?
C31 U2 U3 N5 175.2(10) . . . . ?
O1 U2 U3 N5 -122.9(6) . . . . ?
N3 U2 U3 N5 99.5(8) . . . . ?
C24 U2 U3 N5 -11.8(9) . . . . ?
U1 U2 U3 N5 -141.9(6) . . . . ?
N4 U2 U3 C31 152.7(9) . . . . ?
O1 U2 U3 C31 61.9(8) . . . . ?
N3 U2 U3 C31 -75.6(9) . . . . ?
C24 U2 U3 C31 173.0(10) . . . . ?
U1 U2 U3 C31 43.0(8) . . . . ?
N4 U2 U3 C12 75.6(7) . . . . ?
C31 U2 U3 C12 -77.1(9) . . . . ?
O1 U2 U3 C12 -15.1(6) . . . . ?
N3 U2 U3 C12 -152.7(7) . . . . ?
C24 U2 U3 C12 96.0(8) . . . . ?
U1 U2 U3 C12 -34.1(5) . . . . ?
N4 U2 U3 C24 -20.4(8) . . . . ?
C31 U2 U3 C24 -173.0(10) . . . . ?
O1 U2 U3 C24 -111.1(7) . . . . ?
N3 U2 U3 C24 111.3(8) . . . . ?
U1 U2 U3 C24 -130.1(7) . . . . ?
N4 U2 U3 Si11 -172.0(5) . . . . ?
C31 U2 U3 Si11 35.3(8) . . . . ?
O1 U2 U3 Si11 97.3(3) . . . . ?
N3 U2 U3 Si11 -40.3(5) . . . . ?
C24 U2 U3 Si11 -151.6(7) . . . . ?
U1 U2 U3 Si11 78.32(13) . . . . ?
N4 U2 U3 U1 109.7(4) . . . . ?
C31 U2 U3 U1 -43.0(8) . . . . ?
O1 U2 U3 U1 18.9(3) . . . . ?
N3 U2 U3 U1 -118.6(5) . . . . ?
C24 U2 U3 U1 130.1(7) . . . . ?
N5 U3 Si11 N6 30.6(9) . . . . ?
C31 U3 Si11 N6 -162.2(10) . . . . ?
C12 U3 Si11 N6 -112.3(9) . . . . ?
C24 U3 Si11 N6 145.9(8) . . . . ?
U1 U3 Si11 N6 -128.9(7) . . . . ?
U2 U3 Si11 N6 166.2(7) . . . . ?
N6 U3 Si11 C32 80.8(13) . . . . ?
N5 U3 Si11 C32 111.4(12) . . . . ?
C31 U3 Si11 C32 -81.3(13) . . . . ?
C12 U3 Si11 C32 -31.5(12) . . . . ?
C24 U3 Si11 C32 -133.3(12) . . . . ?
U1 U3 Si11 C32 -48.1(11) . . . . ?
U2 U3 Si11 C32 -113.0(11) . . . . ?
N6 U3 Si11 C33 -95.3(10) . . . . ?
N5 U3 Si11 C33 -64.7(10) . . . . ?
C31 U3 Si11 C33 102.5(10) . . . . ?
C12 U3 Si11 C33 152.3(9) . . . . ?
C24 U3 Si11 C33 50.5(9) . . . . ?
U1 U3 Si11 C33 135.8(7) . . . . ?
U2 U3 Si11 C33 70.9(7) . . . . ?
N6 U3 Si11 C31 162.2(10) . . . . ?
N5 U3 Si11 C31 -167.2(9) . . . . ?
C12 U3 Si11 C31 49.8(8) . . . . ?
C24 U3 Si11 C31 -52.0(8) . . . . ?
U1 U3 Si11 C31 33.3(7) . . . . ?
U2 U3 Si11 C31 -31.6(7) . . . . ?
C1 Si1 N1 Si2 162.7(10) . . . . ?
C3 Si1 N1 Si2 -78.3(13) . . . . ?
C2 Si1 N1 Si2 44.6(14) . . . . ?
C1 Si1 N1 U1 -23.4(11) . . . . ?
C3 Si1 N1 U1 95.6(11) . . . . ?
C2 Si1 N1 U1 -141.6(9) . . . . ?
C4 Si2 N1 Si1 -79.8(13) . . . . ?
C5 Si2 N1 Si1 42.4(14) . . . . ?
C6 Si2 N1 Si1 162.2(11) . . . . ?
C4 Si2 N1 U1 107.1(11) . . . . ?
C5 Si2 N1 U1 -130.7(10) . . . . ?
C6 Si2 N1 U1 -10.9(13) . . . . ?
N2 U1 N1 Si1 -74.7(9) . . . . ?
O1 U1 N1 Si1 177.2(6) . . . . ?
C31 U1 N1 Si1 94.3(8) . . . . ?
C12 U1 N1 Si1 -3.0(12) . . . . ?
U2 U1 N1 Si1 130.4(6) . . . . ?
U3 U1 N1 Si1 52.4(9) . . . . ?
N2 U1 N1 Si2 98.8(10) . . . . ?
O1 U1 N1 Si2 -9.2(13) . . . . ?
C31 U1 N1 Si2 -92.1(10) . . . . ?
C12 U1 N1 Si2 170.5(9) . . . . ?
U2 U1 N1 Si2 -56.1(12) . . . . ?
U3 U1 N1 Si2 -134.0(8) . . . . ?
C10 Si4 N2 Si3 72.8(13) . . . . ?
C11 Si4 N2 Si3 -51.3(12) . . . . ?
C12 Si4 N2 Si3 -167.8(10) . . . . ?
C10 Si4 N2 U1 -107.6(9) . . . . ?
C11 Si4 N2 U1 128.3(8) . . . . ?
C12 Si4 N2 U1 11.8(10) . . . . ?
C8 Si3 N2 Si4 -40.3(13) . . . . ?
C7 Si3 N2 Si4 -162.0(11) . . . . ?
C9 Si3 N2 Si4 80.4(12) . . . . ?
C8 Si3 N2 U1 140.3(12) . . . . ?
C7 Si3 N2 U1 18.6(16) . . . . ?
C9 Si3 N2 U1 -99.0(14) . . . . ?
O1 U1 N2 Si4 -111.6(7) . . . . ?
N1 U1 N2 Si4 118.9(7) . . . . ?
C31 U1 N2 Si4 -41.6(14) . . . . ?
C12 U1 N2 Si4 -8.8(7) . . . . ?
U2 U1 N2 Si4 -84.8(7) . . . . ?
U3 U1 N2 Si4 -15.5(8) . . . . ?
O1 U1 N2 Si3 67.8(13) . . . . ?
N1 U1 N2 Si3 -61.6(13) . . . . ?
C31 U1 N2 Si3 137.9(12) . . . . ?
C12 U1 N2 Si3 170.6(14) . . . . ?
U2 U1 N2 Si3 94.6(12) . . . . ?
U3 U1 N2 Si3 163.9(11) . . . . ?
C16 Si6 N3 Si5 -56.0(15) . . . . ?
C18 Si6 N3 Si5 67.5(15) . . . . ?
C17 Si6 N3 Si5 -173.7(12) . . . . ?
C16 Si6 N3 U2 122.8(11) . . . . ?
C18 Si6 N3 U2 -113.7(12) . . . . ?
C17 Si6 N3 U2 5.1(13) . . . . ?
C14 Si5 N3 Si6 -53.4(15) . . . . ?
C15 Si5 N3 Si6 69.2(14) . . . . ?
C13 Si5 N3 Si6 -171.4(11) . . . . ?
C14 Si5 N3 U2 127.7(10) . . . . ?
C15 Si5 N3 U2 -109.6(11) . . . . ?
C13 Si5 N3 U2 9.8(13) . . . . ?
N4 U2 N3 Si6 -117.6(10) . . . . ?
C31 U2 N3 Si6 67.0(11) . . . . ?
O1 U2 N3 Si6 -17.6(13) . . . . ?
C24 U2 N3 Si6 166.2(9) . . . . ?
U1 U2 N3 Si6 28.1(13) . . . . ?
U3 U2 N3 Si6 107.1(9) . . . . ?
N4 U2 N3 Si5 61.3(11) . . . . ?
C31 U2 N3 Si5 -114.2(9) . . . . ?
O1 U2 N3 Si5 161.3(8) . . . . ?
C24 U2 N3 Si5 -15.0(14) . . . . ?
U1 U2 N3 Si5 -153.1(6) . . . . ?
U3 U2 N3 Si5 -74.1(10) . . . . ?
C20 Si7 N4 Si8 74.0(13) . . . . ?
C21 Si7 N4 Si8 -49.5(15) . . . . ?
C19 Si7 N4 Si8 -171.8(12) . . . . ?
C20 Si7 N4 U2 -107.8(14) . . . . ?
C21 Si7 N4 U2 128.8(14) . . . . ?
C19 Si7 N4 U2 6.5(16) . . . . ?
C23 Si8 N4 Si7 81.6(13) . . . . ?
C22 Si8 N4 Si7 -43.1(15) . . . . ?
C24 Si8 N4 Si7 -162.2(11) . . . . ?
C23 Si8 N4 U2 -97.2(9) . . . . ?
C22 Si8 N4 U2 138.1(9) . . . . ?
C24 Si8 N4 U2 19.0(9) . . . . ?
C31 U2 N4 Si7 -147.5(11) . . . . ?
O1 U2 N4 Si7 -86.1(13) . . . . ?
N3 U2 N4 Si7 40.0(14) . . . . ?
C24 U2 N4 Si7 167.4(15) . . . . ?
U1 U2 N4 Si7 -110.5(12) . . . . ?
U3 U2 N4 Si7 -177.4(11) . . . . ?
C31 U2 N4 Si8 31.0(14) . . . . ?
O1 U2 N4 Si8 92.4(7) . . . . ?
N3 U2 N4 Si8 -141.5(7) . . . . ?
C24 U2 N4 Si8 -14.1(7) . . . . ?
U1 U2 N4 Si8 68.0(8) . . . . ?
U3 U2 N4 Si8 1.1(8) . . . . ?
C26 Si9 N5 Si10 -58.5(14) . . . . ?
C27 Si9 N5 Si10 66.9(14) . . . . ?
C25 Si9 N5 Si10 -177.4(10) . . . . ?
C26 Si9 N5 U3 111.4(10) . . . . ?
C27 Si9 N5 U3 -123.1(9) . . . . ?
C25 Si9 N5 U3 -7.5(11) . . . . ?
C29 Si10 N5 Si9 -135.5(13) . . . . ?
C30 Si10 N5 Si9 -18.5(15) . . . . ?
C28 Si10 N5 Si9 101.1(13) . . . . ?
C29 Si10 N5 U3 55.8(14) . . . . ?
C30 Si10 N5 U3 172.7(10) . . . . ?
C28 Si10 N5 U3 -67.6(12) . . . . ?
N6 U3 N5 Si9 72.8(9) . . . . ?
C31 U3 N5 Si9 -37(5) . . . . ?
C12 U3 N5 Si9 -160.8(9) . . . . ?
C24 U3 N5 Si9 -65.4(9) . . . . ?
Si11 U3 N5 Si9 54.3(11) . . . . ?
U1 U3 N5 Si9 -162.1(4) . . . . ?
U2 U3 N5 Si9 -57.1(11) . . . . ?
N6 U3 N5 Si10 -117.6(10) . . . . ?
C31 U3 N5 Si10 133(4) . . . . ?
C12 U3 N5 Si10 8.8(11) . . . . ?
C24 U3 N5 Si10 104.2(10) . . . . ?
Si11 U3 N5 Si10 -136.1(7) . . . . ?
U1 U3 N5 Si10 7.6(15) . . . . ?
U2 U3 N5 Si10 112.5(9) . . . . ?
C35 Si12 N6 Si11 -159.1(13) . . . . ?
C34 Si12 N6 Si11 -41.6(17) . . . . ?
C36 Si12 N6 Si11 79.2(16) . . . . ?
C35 Si12 N6 U3 27.9(16) . . . . ?
C34 Si12 N6 U3 145.4(13) . . . . ?
C36 Si12 N6 U3 -93.8(15) . . . . ?
C32 Si11 N6 Si12 48.4(16) . . . . ?
C33 Si11 N6 Si12 -69.6(15) . . . . ?
C31 Si11 N6 Si12 170.0(12) . . . . ?
U3 Si11 N6 Si12 -175.2(16) . . . . ?
C32 Si11 N6 U3 -136.5(8) . . . . ?
C33 Si11 N6 U3 105.5(8) . . . . ?
C31 Si11 N6 U3 -14.8(8) . . . . ?
N5 U3 N6 Si12 14.4(14) . . . . ?
C31 U3 N6 Si12 -173.6(14) . . . . ?
C12 U3 N6 Si12 -100.2(14) . . . . ?
C24 U3 N6 Si12 125.8(12) . . . . ?
Si11 U3 N6 Si12 174.6(18) . . . . ?
U1 U3 N6 Si12 -138.7(12) . . . . ?
U2 U3 N6 Si12 161.7(12) . . . . ?
N5 U3 N6 Si11 -160.2(6) . . . . ?
C31 U3 N6 Si11 11.8(7) . . . . ?
C12 U3 N6 Si11 85.2(8) . . . . ?
C24 U3 N6 Si11 -48.9(11) . . . . ?
U1 U3 N6 Si11 46.6(6) . . . . ?
U2 U3 N6 Si11 -12.9(7) . . . . ?
N2 U1 O1 C37 -34.6(14) . . . . ?
N1 U1 O1 C37 75.0(14) . . . . ?
C31 U1 O1 C37 177.2(14) . . . . ?
C12 U1 O1 C37 -104.8(13) . . . . ?
U2 U1 O1 C37 -176.5(16) . . . . ?
U3 U1 O1 C37 -147.8(13) . . . . ?
N2 U1 O1 U2 141.9(5) . . . . ?
N1 U1 O1 U2 -108.5(6) . . . . ?
C31 U1 O1 U2 -6.3(4) . . . . ?
C12 U1 O1 U2 71.6(7) . . . . ?
U3 U1 O1 U2 28.7(4) . . . . ?
N4 U2 O1 C37 34.4(14) . . . . ?
C31 U2 O1 C37 -177.1(14) . . . . ?
N3 U2 O1 C37 -72.4(15) . . . . ?
C24 U2 O1 C37 104.6(14) . . . . ?
U1 U2 O1 C37 176.4(16) . . . . ?
U3 U2 O1 C37 148.1(13) . . . . ?
N4 U2 O1 U1 -142.0(6) . . . . ?
C31 U2 O1 U1 6.5(4) . . . . ?
N3 U2 O1 U1 111.2(6) . . . . ?
C24 U2 O1 U1 -71.8(7) . . . . ?
U3 U2 O1 U1 -28.3(4) . . . . ?
N2 Si4 C12 U3 7(21) . . . . ?
C10 Si4 C12 U3 132(21) . . . . ?
C11 Si4 C12 U3 -113(21) . . . . ?
N2 Si4 C12 U1 -9.8(8) . . . . ?
C10 Si4 C12 U1 115.2(8) . . . . ?
C11 Si4 C12 U1 -130.6(8) . . . . ?
N6 U3 C12 Si4 -79(21) . . . . ?
N5 U3 C12 Si4 164(21) . . . . ?
C31 U3 C12 Si4 -9(21) . . . . ?
C24 U3 C12 Si4 70(21) . . . . ?
Si11 U3 C12 Si4 -39(21) . . . . ?
U1 U3 C12 Si4 -17(20) . . . . ?
U2 U3 C12 Si4 26(21) . . . . ?
N6 U3 C12 U1 -61.5(8) . . . . ?
N5 U3 C12 U1 -179.0(6) . . . . ?
C31 U3 C12 U1 7.9(7) . . . . ?
C24 U3 C12 U1 87.5(7) . . . . ?
Si11 U3 C12 U1 -22.0(7) . . . . ?
U2 U3 C12 U1 43.1(5) . . . . ?
N2 U1 C12 Si4 7.9(7) . . . . ?
O1 U1 C12 Si4 100.6(7) . . . . ?
N1 U1 C12 Si4 -79.2(10) . . . . ?
C31 U1 C12 Si4 170.9(9) . . . . ?
U2 U1 C12 Si4 135.2(7) . . . . ?
U3 U1 C12 Si4 179.0(12) . . . . ?
N2 U1 C12 U3 -171.1(8) . . . . ?
O1 U1 C12 U3 -78.3(7) . . . . ?
N1 U1 C12 U3 101.9(8) . . . . ?
C31 U1 C12 U3 -8.0(7) . . . . ?
U2 U1 C12 U3 -43.7(5) . . . . ?
N4 Si8 C24 U2 -15.9(8) . . . . ?
C23 Si8 C24 U2 102.9(8) . . . . ?
C22 Si8 C24 U2 -136.3(8) . . . . ?
N4 Si8 C24 U3 -97.8(18) . . . . ?
C23 Si8 C24 U3 21(2) . . . . ?
C22 Si8 C24 U3 141.7(17) . . . . ?
N4 U2 C24 Si8 13.2(6) . . . . ?
C31 U2 C24 Si8 -142.8(8) . . . . ?
O1 U2 C24 Si8 -71.5(7) . . . . ?
N3 U2 C24 Si8 105.3(9) . . . . ?
U1 U2 C24 Si8 -105.8(6) . . . . ?
U3 U2 C24 Si8 -147.1(10) . . . . ?
N4 U2 C24 U3 160.3(7) . . . . ?
C31 U2 C24 U3 4.3(7) . . . . ?
O1 U2 C24 U3 75.6(6) . . . . ?
N3 U2 C24 U3 -107.6(7) . . . . ?
U1 U2 C24 U3 41.4(5) . . . . ?
N6 U3 C24 Si8 135.2(17) . . . . ?
N5 U3 C24 Si8 -107.8(18) . . . . ?
C31 U3 C24 Si8 76.2(18) . . . . ?
C12 U3 C24 Si8 -6.0(18) . . . . ?
Si11 U3 C24 Si8 107.3(18) . . . . ?
U1 U3 C24 Si8 39.0(18) . . . . ?
U2 U3 C24 Si8 80.3(18) . . . . ?
N6 U3 C24 U2 54.9(10) . . . . ?
N5 U3 C24 U2 171.9(6) . . . . ?
C31 U3 C24 U2 -4.1(6) . . . . ?
C12 U3 C24 U2 -86.3(6) . . . . ?
Si11 U3 C24 U2 27.0(6) . . . . ?
U1 U3 C24 U2 -41.3(5) . . . . ?
N6 Si11 C31 U2 119.6(6) . . . . ?
C32 Si11 C31 U2 -116.6(8) . . . . ?
C33 Si11 C31 U2 2.3(9) . . . . ?
U3 Si11 C31 U2 105.8(7) . . . . ?
N6 Si11 C31 U1 -86.9(7) . . . . ?
C32 Si11 C31 U1 36.9(9) . . . . ?
C33 Si11 C31 U1 155.8(8) . . . . ?
U3 Si11 C31 U1 -100.8(7) . . . . ?
N6 Si11 C31 U3 13.8(8) . . . . ?
C32 Si11 C31 U3 137.7(7) . . . . ?
C33 Si11 C31 U3 -103.5(8) . . . . ?
N4 U2 C31 Si11 -142.5(9) . . . . ?
O1 U2 C31 Si11 151.5(5) . . . . ?
N3 U2 C31 Si11 29.8(7) . . . . ?
C24 U2 C31 Si11 -100.1(6) . . . . ?
U1 U2 C31 Si11 157.8(6) . . . . ?
U3 U2 C31 Si11 -95.1(9) . . . . ?
N4 U2 C31 U1 59.8(9) . . . . ?
O1 U2 C31 U1 -6.2(4) . . . . ?
N3 U2 C31 U1 -128.0(6) . . . . ?
C24 U2 C31 U1 102.1(5) . . . . ?
U3 U2 C31 U1 107.1(8) . . . . ?
N4 U2 C31 U3 -47.3(14) . . . . ?
O1 U2 C31 U3 -113.3(7) . . . . ?
N3 U2 C31 U3 124.9(7) . . . . ?
C24 U2 C31 U3 -5.0(7) . . . . ?
U1 U2 C31 U3 -107.1(8) . . . . ?
N2 U1 C31 Si11 131.6(9) . . . . ?
O1 U1 C31 Si11 -151.3(6) . . . . ?
N1 U1 C31 Si11 -28.0(7) . . . . ?
C12 U1 C31 Si11 101.0(7) . . . . ?
U2 U1 C31 Si11 -157.7(6) . . . . ?
U3 U1 C31 Si11 92.3(9) . . . . ?
N2 U1 C31 U2 -70.7(10) . . . . ?
O1 U1 C31 U2 6.3(4) . . . . ?
N1 U1 C31 U2 129.7(5) . . . . ?
C12 U1 C31 U2 -101.3(6) . . . . ?
U3 U1 C31 U2 -110.0(7) . . . . ?
N2 U1 C31 U3 39.3(14) . . . . ?
O1 U1 C31 U3 116.4(7) . . . . ?
N1 U1 C31 U3 -120.3(6) . . . . ?
C12 U1 C31 U3 8.8(7) . . . . ?
U2 U1 C31 U3 110.0(7) . . . . ?
N6 U3 C31 Si11 -10.9(6) . . . . ?
N5 U3 C31 Si11 101(4) . . . . ?
C12 U3 C31 Si11 -134.0(8) . . . . ?
C24 U3 C31 Si11 129.9(7) . . . . ?
U1 U3 C31 Si11 -125.1(10) . . . . ?
U2 U3 C31 Si11 125.0(10) . . . . ?
N6 U3 C31 U2 -135.8(8) . . . . ?
N5 U3 C31 U2 -24(5) . . . . ?
C12 U3 C31 U2 101.0(9) . . . . ?
C24 U3 C31 U2 4.9(7) . . . . ?
Si11 U3 C31 U2 -125.0(10) . . . . ?
U1 U3 C31 U2 109.9(10) . . . . ?
N6 U3 C31 U1 114.2(7) . . . . ?
N5 U3 C31 U1 -134(4) . . . . ?
C12 U3 C31 U1 -8.9(7) . . . . ?
C24 U3 C31 U1 -105.0(8) . . . . ?
Si11 U3 C31 U1 125.1(10) . . . . ?
U2 U3 C31 U1 -109.9(10) . . . . ?
